data_1560979
loop_
_publ_author_name
'Cramer, Alisha J.'
'Cole, Jacqueline M.'

_publ_section_title
;
 Host-guest prospects of neodymium and gadolinium ultraphosphate
 frameworks for nuclear waste storage: Multi-temperature topological
 analysis of nanoporous cages in RP5O14
;
_journal_name_full 'Journal of Solid State Chemistry'
_journal_page_first 250
_journal_page_last 257
_journal_paper_doi 10.1016/j.jssc.2018.07.020
_journal_volume 266
_journal_year 2018
_chemical_formula_sum 'Nd O14 P5'
_chemical_formula_weight 523.09
_space_group_IT_number 14
_space_group_name_Hall '-P 2ybc'
_space_group_name_H-M_alt 'P 1 21/c 1'
_symmetry_cell_setting monoclinic
_symmetry_space_group_name_H-M 'P 1 21/c 1'
_atom_sites_solution_hydrogens none
_atom_sites_solution_primary direct
_atom_sites_solution_secondary difmap
_audit_creation_method SHELXL-97
_cell_angle_alpha 90.00
_cell_angle_beta 90.00
_cell_angle_gamma 90.00
_cell_formula_units_Z 4
_cell_length_a 8.759(17)
_cell_length_b 9.002(15)
_cell_length_c 13.08(2)
_cell_measurement_reflns_used 512
_cell_measurement_temperature 440(2)
_cell_measurement_theta_max 28.26
_cell_measurement_theta_min 2.0
_cell_volume 1031(3)
_computing_cell_refinement
;
Rigaku CrystalClear-SM Expert 2.0
;
_computing_data_collection 'Rigaku CrystalClear-SM Expert 2.0'
_computing_data_reduction
;
Rigaku CrystalClear-SM Expert 2.0
;
_computing_molecular_graphics
;
SHELXTL-PLUS (Sheldrick, 1995)
;
_computing_publication_material 'SHELXL-97 (Sheldrick, 1997)'
_computing_structure_refinement 'SHELXL-97 (Sheldrick, 1997)'
_computing_structure_solution 'SHELXS-97 (Sheldrick, 1990)'
_diffrn_ambient_temperature 440(2)
_diffrn_measured_fraction_theta_full 0.702
_diffrn_measured_fraction_theta_max 0.702
_diffrn_measurement_device_type 'Rigaku Saturn 724+ CCD'
_diffrn_measurement_method '\w scans'
_diffrn_radiation_monochromator graphite
_diffrn_radiation_source 'fine-focus sealed tube'
_diffrn_radiation_type MoK\a
_diffrn_radiation_wavelength 0.71073
_diffrn_reflns_av_R_equivalents 0.1336
_diffrn_reflns_av_sigmaI/netI 0.0666
_diffrn_reflns_limit_h_max 11
_diffrn_reflns_limit_h_min -11
_diffrn_reflns_limit_k_max 10
_diffrn_reflns_limit_k_min -8
_diffrn_reflns_limit_l_max 17
_diffrn_reflns_limit_l_min -13
_diffrn_reflns_number 2705
_diffrn_reflns_theta_full 28.28
_diffrn_reflns_theta_max 28.28
_diffrn_reflns_theta_min 1.56
_diffrn_standards_decay_% 0
_diffrn_standards_interval_count 0
_diffrn_standards_interval_time 0
_diffrn_standards_number 0
_exptl_absorpt_coefficient_mu 5.895
_exptl_absorpt_correction_T_max 0.743
_exptl_absorpt_correction_T_min 0.317
_exptl_absorpt_correction_type empirical
_exptl_absorpt_process_details
;
T. Higashi, ABSCOR, empirical absorption correction
;
_exptl_crystal_colour purple
_exptl_crystal_density_diffrn 3.368
_exptl_crystal_density_method 'not measured'
_exptl_crystal_description plate
_exptl_crystal_F_000 988
_exptl_crystal_size_max 0.2
_exptl_crystal_size_mid 0.2
_exptl_crystal_size_min 0.05
_refine_diff_density_max 3.168
_refine_diff_density_min -4.215
_refine_diff_density_rms 0.489
_refine_ls_extinction_coef 0.009(2)
_refine_ls_extinction_expression Fc^*^=kFc[1+0.001xFc^2^\l^3^/sin(2\q)]^-1/4^
_refine_ls_extinction_method SHELXL
_refine_ls_goodness_of_fit_ref 1.093
_refine_ls_hydrogen_treatment none
_refine_ls_matrix_type full
_refine_ls_number_parameters 183
_refine_ls_number_reflns 1789
_refine_ls_number_restraints 0
_refine_ls_restrained_S_all 1.093
_refine_ls_R_factor_all 0.0795
_refine_ls_R_factor_gt 0.0733
_refine_ls_shift/su_max 0.001
_refine_ls_shift/su_mean 0.000
_refine_ls_structure_factor_coef Fsqd
_refine_ls_weighting_details 'calc w=1/[\s^2^(Fo^2^)+(0.1513P)^2^+2.8643P] where P=(Fo^2^+2Fc^2^)/3'
_refine_ls_weighting_scheme calc
_refine_ls_wR_factor_gt 0.1910
_refine_ls_wR_factor_ref 0.1982
_reflns_number_gt 1705
_reflns_number_total 1789
_reflns_threshold_expression >2sigma(I)
_cod_data_source_file nd_013_440_q2.cif
_cod_data_source_block nd_013_440_q2
_cod_original_cell_volume 1032(3)
_cod_original_sg_symbol_H-M P2(1)/c
_cod_database_code 1560979

loop_
_symmetry_equiv_pos_as_xyz
'x, y, z'
'-x, y+1/2, -z+1/2'
'-x, -y, -z'
'x, -y-1/2, z-1/2'

loop_
_atom_site_label
_atom_site_type_symbol
_atom_site_fract_x
_atom_site_fract_y
_atom_site_fract_z
_atom_site_U_iso_or_equiv
_atom_site_adp_type
_atom_site_occupancy
_atom_site_symmetry_multiplicity
_atom_site_calc_flag
_atom_site_refinement_flags
_atom_site_disorder_assembly
_atom_site_disorder_group
Nd1 Nd 0.72325(5) 0.18960(5) 0.50007(5) 0.0116(4) Uani 1 1 d . . .
P1 P 0.2359(7) 0.4501(3) 0.3354(2) 0.0142(9) Uani 1 1 d . . .
P2 P 0.2356(6) 0.4484(3) 0.6636(2) 0.0133(9) Uani 1 1 d . . .
P3 P 0.3142(3) 0.2470(3) 0.5003(2) 0.0125(5) Uani 1 1 d . . .
P4 P 1.0033(6) -0.0014(4) 0.67516(17) 0.0123(5) Uani 1 1 d . . .
P5 P 0.5006(6) -0.0010(4) 0.29583(16) 0.0149(5) Uani 1 1 d . . .
O1 O 0.4682(10) 0.3121(7) 0.5043(7) 0.0229(15) Uani 1 1 d . . .
O2 O 0.219(3) 0.3123(7) 0.5930(6) 0.012(2) Uani 1 1 d . . .
O3 O 0.9162(14) 0.1206(9) 0.6164(6) 0.021(2) Uani 1 1 d . . .
O4 O 0.208(3) 0.3096(8) 0.4059(8) 0.022(3) Uani 1 1 d . . .
O5 O 0.1113(19) 0.4203(10) 0.7455(7) 0.025(3) Uani 1 1 d . . .
O6 O 0.778(2) 0.4058(10) 0.6148(7) 0.027(2) Uani 1 1 d . . .
O7 O 0.1150(19) 0.4139(11) 0.2531(8) 0.025(2) Uani 1 1 d . . .
O8 O 0.7117(10) -0.0893(9) 0.4978(7) 0.0260(19) Uani 1 1 d . . .
O9 O 0.9205(14) 0.1170(11) 0.3781(6) 0.022(2) Uani 1 1 d . . .
O10 O 0.769(2) 0.4043(10) 0.3858(7) 0.031(3) Uani 1 1 d . . .
O11 O 0.5818(15) 0.1161(10) 0.6491(6) 0.020(2) Uani 1 1 d . . .
O12 O 0.3938(14) 0.4175(14) 0.2823(8) 0.027(2) Uani 1 1 d . . .
O13 O 0.3854(17) 0.0871(12) 0.2179(9) 0.031(3) Uani 1 1 d . . .
O14 O 0.587(2) 0.1171(11) 0.3468(7) 0.031(3) Uani 1 1 d . . .

loop_
_atom_site_aniso_label
_atom_site_aniso_U_11
_atom_site_aniso_U_22
_atom_site_aniso_U_33
_atom_site_aniso_U_23
_atom_site_aniso_U_13
_atom_site_aniso_U_12
Nd1 0.0188(5) 0.0099(5) 0.0062(4) -0.0001(2) 0.0061(11) 0.00024(12)
P1 0.023(2) 0.0155(17) 0.0037(13) 0.0043(9) 0.0037(17) 0.0007(14)
P2 0.018(2) 0.0172(17) 0.0049(13) 0.0047(9) 0.0063(17) 0.0040(13)
P3 0.0213(10) 0.0087(13) 0.0076(9) 0.0023(12) 0.0074(18) 0.0034(8)
P4 0.0165(10) 0.0142(11) 0.0061(9) -0.0055(11) 0.006(2) -0.0008(7)
P5 0.0207(11) 0.0176(11) 0.0064(9) -0.0038(14) 0.0102(18) -0.0031(7)
O1 0.021(3) 0.033(4) 0.015(3) 0.004(3) -0.002(8) 0.002(2)
O2 0.015(5) 0.016(4) 0.006(3) -0.006(2) 0.002(6) 0.002(4)
O3 0.025(6) 0.010(4) 0.027(4) 0.011(3) -0.016(5) -0.022(3)
O4 0.022(7) 0.026(5) 0.017(4) 0.005(3) -0.006(7) -0.017(5)
O5 0.042(7) 0.012(4) 0.021(5) 0.005(3) 0.027(5) 0.003(5)
O6 0.030(6) 0.028(4) 0.024(4) -0.013(4) -0.014(6) -0.006(6)
O7 0.041(7) 0.010(4) 0.024(5) 0.007(3) -0.008(5) -0.001(5)
O8 0.041(5) 0.002(4) 0.036(4) 0.009(3) 0.009(8) -0.003(3)
O9 0.024(6) 0.026(4) 0.017(4) 0.002(3) 0.010(5) 0.024(4)
O10 0.056(8) 0.022(4) 0.014(3) 0.011(3) -0.009(7) 0.016(8)
O11 0.022(6) 0.024(4) 0.015(3) 0.007(3) 0.014(4) 0.004(4)
O12 0.017(5) 0.051(6) 0.013(4) 0.009(4) 0.007(5) 0.023(5)
O13 0.043(7) 0.006(4) 0.044(7) 0.014(3) -0.024(7) 0.004(5)
O14 0.038(8) 0.030(5) 0.024(5) -0.003(4) 0.007(6) -0.013(5)

loop_
_atom_type_symbol
_atom_type_description
_atom_type_scat_dispersion_real
_atom_type_scat_dispersion_imag
_atom_type_scat_source
O O 0.0106 0.0060 'International Tables Vol C Tables 4.2.6.8 and 6.1.1.4'
P P 0.1023 0.0942 'International Tables Vol C Tables 4.2.6.8 and 6.1.1.4'
Nd Nd -0.1943 3.0179 'International Tables Vol C Tables 4.2.6.8 and 6.1.1.4'

loop_
_geom_angle_atom_site_label_1
_geom_angle_atom_site_label_2
_geom_angle_atom_site_label_3
_geom_angle
_geom_angle_site_symmetry_1
_geom_angle_site_symmetry_3
O3 Nd1 O11 76.9(5) . .
O3 Nd1 O14 144.7(5) . .
O11 Nd1 O14 110.1(3) . .
O3 Nd1 O9 81.0(3) . .
O11 Nd1 O9 145.3(4) . .
O14 Nd1 O9 74.7(5) . .
O3 Nd1 O10 118.6(5) . .
O11 Nd1 O10 142.1(4) . .
O14 Nd1 O10 78.0(4) . .
O9 Nd1 O10 72.4(4) . .
O3 Nd1 O1 138.2(4) . .
O11 Nd1 O1 69.0(4) . .
O14 Nd1 O1 72.3(4) . .
O9 Nd1 O1 140.1(3) . .
O10 Nd1 O1 79.3(5) . .
O3 Nd1 O6 71.3(4) . .
O11 Nd1 O6 80.0(4) . .
O14 Nd1 O6 143.1(4) . .
O9 Nd1 O6 117.6(5) . .
O10 Nd1 O6 74.0(4) . .
O1 Nd1 O6 79.4(4) . .
O3 Nd1 O8 76.9(3) . .
O11 Nd1 O8 73.4(3) . .
O14 Nd1 O8 72.6(3) . .
O9 Nd1 O8 75.7(3) . .
O10 Nd1 O8 141.2(3) . .
O1 Nd1 O8 114.0(3) . .
O6 Nd1 O8 142.3(3) . .
O6 P1 O7 116.2(8) 3_666 .
O6 P1 O12 116.0(9) 3_666 .
O7 P1 O12 104.8(6) . .
O6 P1 O4 115.9(6) 3_666 .
O7 P1 O4 97.7(8) . .
O12 P1 O4 104.0(9) . .
O10 P2 O13 114.7(10) 3_666 4_566
O10 P2 O2 116.7(5) 3_666 .
O13 P2 O2 101.2(8) 4_566 .
O10 P2 O5 115.4(8) 3_666 .
O13 P2 O5 104.4(7) 4_566 .
O2 P2 O5 102.6(8) . .
O8 P3 O1 122.5(4) 3_656 .
O8 P3 O2 105.7(5) 3_656 .
O1 P3 O2 107.9(8) . .
O8 P3 O4 105.3(5) 3_656 .
O1 P3 O4 114.0(7) . .
O2 P3 O4 98.7(5) . .
O9 P4 O3 120.7(4) 3_756 .
O9 P4 O5 106.8(6) 3_756 2_646
O3 P4 O5 109.0(7) . 2_646
O9 P4 O7 112.5(8) 3_756 4_666
O3 P4 O7 105.5(5) . 4_666
O5 P4 O7 100.6(5) 2_646 4_666
O11 P5 O14 123.2(4) 3_656 .
O11 P5 O12 106.5(6) 3_656 2_645
O14 P5 O12 109.5(7) . 2_645
O11 P5 O13 110.3(7) 3_656 .
O14 P5 O13 104.5(7) . .
O12 P5 O13 100.6(5) 2_645 .
P3 O1 Nd1 130.1(4) . .
P2 O2 P3 134.7(13) . .
P4 O3 Nd1 149.8(5) . .
P1 O4 P3 128.7(12) . .
P2 O5 P4 144.6(7) . 2_656
P1 O6 Nd1 160.6(10) 3_666 .
P1 O7 P4 138.7(7) . 4_465
P3 O8 Nd1 173.0(5) 3_656 .
P4 O9 Nd1 148.2(7) 3_756 .
P2 O10 Nd1 163.9(9) 3_666 .
P5 O11 Nd1 148.7(5) 3_656 .
P5 O12 P1 136.1(8) 2_655 .
P2 O13 P5 135.9(8) 4_565 .
P5 O14 Nd1 145.7(6) . .

loop_
_geom_bond_atom_site_label_1
_geom_bond_atom_site_label_2
_geom_bond_distance
_geom_bond_site_symmetry_2
Nd1 O3 2.358(11) .
Nd1 O11 2.403(9) .
Nd1 O14 2.424(12) .
Nd1 O9 2.441(10) .
Nd1 O10 2.477(10) .
Nd1 O1 2.492(9) .
Nd1 O6 2.505(9) .
Nd1 O8 2.513(9) .
P1 O6 1.457(10) 3_666
P1 O7 1.544(15) .
P1 O12 1.575(13) .
P1 O4 1.585(9) .
P2 O10 1.476(9) 3_666
P2 O13 1.526(16) 4_566
P2 O2 1.542(9) .
P2 O5 1.548(13) .
P3 O8 1.437(9) 3_656
P3 O1 1.472(9) .
P3 O2 1.586(12) .
P3 O4 1.643(16) .
P4 O9 1.419(9) 3_756
P4 O3 1.543(11) .
P4 O5 1.607(12) 2_646
P4 O7 1.618(13) 4_666
P5 O11 1.454(10) 3_656
P5 O14 1.465(12) .
P5 O12 1.562(13) 2_645
P5 O13 1.639(12) .
O5 P4 1.607(12) 2_656
O6 P1 1.457(10) 3_666
O7 P4 1.618(13) 4_465
O8 P3 1.437(9) 3_656
O9 P4 1.419(9) 3_756
O10 P2 1.476(9) 3_666
O11 P5 1.454(10) 3_656
O12 P5 1.562(13) 2_655
O13 P2 1.526(16) 4_565

_cod_database_fobs_code 1560979
